data_2008327
loop_
_publ_author_name
'Liu, Ye-Qi'
'Wei, Yong-Ge'
'Liu, Qun'
'Zhang, Shi-Wei'
'Shao, Mei-Cheng'

_publ_section_title
;
 A one-dimensional coordination polymer of manganese(II) with
 <i>N</i>-(2-hydroxyethyl)iminodiacetate:
 {[Mn(Hheidi)(H~2~O)]^.^H~2~O}~<i>n~</i>
;
_journal_issue 4
_journal_name_full 'Acta Crystallographica Section C'
_journal_page_first 534
_journal_page_last 536
_journal_paper_doi 10.1107/S0108270198016084
_journal_volume 55
_journal_year 1999
_chemical_formula_iupac '[Mn (C6 H9 N O5) (H2 O)], H2 O'
_chemical_formula_structural '{[Mn (H heidi) (H2 O)] . (H2 O)}n'
_chemical_formula_sum 'C6 H13 Mn N O7'
_chemical_formula_weight 266.11
_chemical_name_systematic
;
 ?
;
_space_group_IT_number 19
_symmetry_cell_setting orthorhombic
_symmetry_space_group_name_Hall 'P 2ac 2ab'
_symmetry_space_group_name_H-M 'P 21 21 21'
_audit_creation_method SHELXL
_cell_angle_alpha 90.00
_cell_angle_beta 90.00
_cell_angle_gamma 90.00
_cell_formula_units_Z 4
_cell_length_a 9.782(2)
_cell_length_b 10.283(2)
_cell_length_c 10.497(2)
_cell_measurement_reflns_used 25
_cell_measurement_temperature 293(2)
_cell_measurement_theta_max 12.5
_cell_measurement_theta_min 5.0
_cell_volume 1055.9(4)
_computing_cell_refinement 'MSC/AFC Diffractometer Control Software'
_computing_data_collection
;MSC/AFC Diffractometer Control Software (Molecular Structure Corporation,
 1994)
;
_computing_data_reduction 'TEXSAN (Molecular Structure Corporation, 1997)'
_computing_molecular_graphics 'XP (Siemens, 1990)'
_computing_publication_material 'CIFTAB in SHELXL93 (Sheldrick, 1993)'
_computing_structure_refinement 'SHELXL93 (Sheldrick, 1993)'
_computing_structure_solution 'SHELXS86 (Sheldrick, 1985)'
_diffrn_ambient_temperature 293(2)
_diffrn_measurement_device 'Rigaku AFC-6S'
_diffrn_measurement_method \w-2\q
_diffrn_radiation_monochromator graphite
_diffrn_radiation_source 'fine-focus sealed tube'
_diffrn_radiation_type MoK\a
_diffrn_radiation_wavelength 0.71073
_diffrn_reflns_av_R_equivalents 0.000
_diffrn_reflns_av_sigmaI/netI 0.0131
_diffrn_reflns_limit_h_max 12
_diffrn_reflns_limit_h_min 0
_diffrn_reflns_limit_k_max 12
_diffrn_reflns_limit_k_min 0
_diffrn_reflns_limit_l_max 12
_diffrn_reflns_limit_l_min 0
_diffrn_reflns_number 1214
_diffrn_reflns_theta_max 25.99
_diffrn_reflns_theta_min 2.77
_diffrn_standards_decay_% 3
_diffrn_standards_interval_count 200
_diffrn_standards_number 3
_exptl_absorpt_coefficient_mu 1.267
_exptl_absorpt_correction_T_max 0.531
_exptl_absorpt_correction_T_min 0.417
_exptl_absorpt_correction_type '\y scan (Coppens et al., 1965)'
_exptl_crystal_colour 'light brown'
_exptl_crystal_density_diffrn 1.674
_exptl_crystal_density_meas 1.68(2)
_exptl_crystal_density_method 'floatation in CH~2~Cl~2~/C~3~H~6~Br~2~'
_exptl_crystal_description 'tetrahedral block'
_exptl_crystal_F_000 548
_exptl_crystal_size_max 0.5
_exptl_crystal_size_mid 0.5
_exptl_crystal_size_min 0.5
_refine_diff_density_max 0.540
_refine_diff_density_min -1.012
_refine_ls_abs_structure_details 'Flack (1983)'
_refine_ls_abs_structure_Flack 0.01(4)
_refine_ls_extinction_method none
_refine_ls_goodness_of_fit_all 1.031
_refine_ls_goodness_of_fit_obs 1.035
_refine_ls_hydrogen_treatment mixed
_refine_ls_matrix_type full
_refine_ls_number_parameters 175
_refine_ls_number_reflns 1208
_refine_ls_number_restraints 0
_refine_ls_restrained_S_all 1.142
_refine_ls_restrained_S_obs 1.035
_refine_ls_R_factor_all 0.044
_refine_ls_R_factor_obs 0.038
_refine_ls_shift/esd_max -0.001
_refine_ls_shift/esd_mean 0.000
_refine_ls_structure_factor_coef Fsqd
_refine_ls_weighting_details 'w = 1/[\s^2^(Fo^2^)+(0.0811P)^2^+0.2520P] where P = (Fo^2^+2Fc^2^)/3'
_refine_ls_weighting_scheme calc
_refine_ls_wR_factor_all 0.106
_refine_ls_wR_factor_obs 0.094
_reflns_number_observed 1164
_reflns_number_total 1214
_reflns_observed_criterion I>2\s(I)
_cod_data_source_file br1217.cif
_cod_data_source_block br1217
_cod_depositor_comments
;
The following automatic conversions were performed:
'_symmetry_cell_setting' value 'Orthorhombic' changed to 'orthorhombic'
according to '/home/saulius/struct/CIF-dictionaries/cif_core.dic'
dictionary named 'cif_core.dic' version 2.4.1 from 2010-06-29.

Automatic conversion script
Id: cif_fix_enum 1527 2010-12-29 10:47:43Z saulius 

The following automatic conversions were performed:

'_refine_ls_weighting_scheme' value 'calc w =
1/[\s^2^(Fo^2^)+(0.0811P)^2^+0.2520P] where P = (Fo^2^+2Fc^2^)/3' was
changed to 'calc'. New tag '_refine_ls_weighting_details' was
created. The value of the new tag was set to 'w =
1/[\s^2^(Fo^2^)+(0.0811P)^2^+0.2520P] where P = (Fo^2^+2Fc^2^)/3'.

Automatic conversion script
Id: cif_fix_values 3143 2015-03-26 13:38:13Z robertas 
;
_cod_database_code 2008327

loop_
_symmetry_equiv_pos_as_xyz
'x, y, z'
'-x+1/2, -y, z+1/2'
'-x, y+1/2, -z+1/2'
'x+1/2, -y+1/2, -z'

loop_
_atom_site_aniso_label
_atom_site_aniso_U_11
_atom_site_aniso_U_22
_atom_site_aniso_U_33
_atom_site_aniso_U_12
_atom_site_aniso_U_13
_atom_site_aniso_U_23
Mn 0.0256(3) 0.0395(3) 0.0132(3) -0.0007(2) 0.0009(2) 0.0015(2)
N 0.0257(13) 0.0362(14) 0.0141(12) 0.0039(12) -0.0012(11) -0.0005(11)
O1 0.0263(12) 0.111(3) 0.0209(13) 0.005(2) -0.0074(10) -0.003(2)
O2 0.0307(12) 0.062(2) 0.0142(11) 0.0045(13) 0.0001(9) 0.0040(13)
O3 0.0257(11) 0.053(2) 0.0193(12) 0.0018(11) 0.0024(10) 0.0070(11)
O4 0.0387(14) 0.051(2) 0.0221(13) 0.0111(13) 0.0007(11) 0.0088(13)
O6 0.074(2) 0.0358(14) 0.050(2) -0.0028(15) -0.030(2) -0.001(2)
O7 0.043(2) 0.079(2) 0.080(3) 0.019(2) 0.017(2) 0.046(2)
C1 0.0250(15) 0.049(2) 0.020(2) 0.0037(15) -0.0022(13) 0.000(2)
C2 0.022(2) 0.092(4) 0.018(2) 0.002(2) -0.0023(13) 0.003(2)
C3 0.0263(15) 0.036(2) 0.0159(15) -0.0008(15) -0.0011(13) 0.0003(14)
C4 0.028(2) 0.063(2) 0.018(2) 0.004(2) 0.0003(14) 0.012(2)
C5 0.109(4) 0.038(2) 0.039(3) -0.001(3) 0.019(3) -0.016(2)
C6a 0.058(8) 0.039(5) 0.053(9) 0.006(5) 0.012(7) -0.008(6)
C6b 0.056(5) 0.045(4) 0.042(4) -0.012(3) 0.012(4) -0.018(3)
O5a 0.038(6) 0.039(5) 0.020(9) -0.003(4) 0.009(6) 0.006(7)
O5b 0.053(4) 0.048(3) 0.018(5) -0.026(3) 0.007(4) -0.001(4)

loop_
_atom_site_label
_atom_site_fract_x
_atom_site_fract_y
_atom_site_fract_z
_atom_site_U_iso_or_equiv
_atom_site_thermal_displace_type
_atom_site_calc_flag
_atom_site_refinement_flags
_atom_site_occupancy
_atom_site_disorder_group
_atom_site_type_symbol
Mn 0.80485(5) 0.73760(5) 0.59975(4) 0.0261(2) Uani d . 1 . Mn
N 0.6804(3) 0.7831(3) 0.7837(3) 0.0253(6) Uani d . 1 . N
O1 0.3782(3) 0.7641(4) 0.5876(3) 0.0529(9) Uani d . 1 . O
O2 0.5960(2) 0.7784(3) 0.5352(2) 0.0357(6) Uani d . 1 . O
O3 0.9360(2) 0.6816(3) 0.7548(2) 0.0328(6) Uani d . 1 . O
O4 0.9385(3) 0.5916(3) 0.9469(2) 0.0374(7) Uani d . 1 . O
O6 0.7345(4) 0.5371(3) 0.6065(3) 0.0533(9) Uani d . 1 . O
O7 0.8243(4) 0.3372(4) 0.7388(5) 0.0674(12) Uani d . 1 . O
C1 0.5039(3) 0.7692(4) 0.6150(3) 0.0315(7) Uani d . 1 . C
C2 0.5367(3) 0.7555(6) 0.7557(3) 0.0440(11) Uani d . 1 . C
H2a 0.4794(3) 0.8148(6) 0.8039(3) 0.080 Uiso calc R 1 . H
H2b 0.5153(3) 0.6677(6) 0.7830(3) 0.080 Uiso calc R 1 . H
C3 0.8813(3) 0.6555(3) 0.8617(3) 0.0262(7) Uani d . 1 . C
C4 0.7344(4) 0.6999(5) 0.8853(3) 0.0364(9) Uani d . 1 . C
H4a 0.6763(4) 0.6239(5) 0.8935(3) 0.080 Uiso calc R 1 . H
H4b 0.7307(4) 0.7471(5) 0.9652(3) 0.080 Uiso calc R 1 . H
C5 0.6974(7) 0.9210(4) 0.8095(5) 0.0622(15) Uani d . 1 . C
H5a1 0.7565 0.9323 0.8812 0.080 Uiso d P 0.361(13) . H
H5a2 0.6088 0.9568 0.8336 0.080 Uiso d P 0.361(13) . H
H5b1 0.6769 0.9369 0.8982 0.080 Uiso d P 0.639(13) . H
H5b2 0.6293 0.9688 0.7610 0.080 Uiso d P 0.639(13) . H
C6a 0.7514(17) 1.0008(13) 0.6976(16) 0.050(4) Uani d P 0.361(13) . C
H6a1 0.7973 1.0745 0.7353 0.080 Uiso d P 0.361(13) . H
H6a2 0.6743 1.0327 0.6531 0.080 Uiso d P 0.361(13) . H
C6b 0.8275(9) 0.9739(7) 0.7810(8) 0.048(2) Uani d P 0.639(13) . C
H6b1 0.8938 0.9350 0.8368 0.080 Uiso d P 0.639(13) . H
H6b2 0.8267 1.0656 0.7953 0.080 Uiso d P 0.639(13) . H
O5a 0.844(2) 0.942(2) 0.6106(17) 0.032(3) Uani d P 0.361(13) . O
O5b 0.8583(14) 0.9432(13) 0.6529(9) 0.040(2) Uani d P 0.639(13) . O
H1 0.925(5) 0.974(5) 0.629(6) 0.038(13) Uiso d . 1 . H
H2 0.766(5) 0.470(5) 0.644(5) 0.046(15) Uiso d . 1 . H
H3 0.650(6) 0.503(7) 0.543(8) 0.11(2) Uiso d . 1 . H
H4 0.899(9) 0.304(9) 0.713(9) 0.13(4) Uiso d . 1 . H
H5 0.762(6) 0.311(6) 0.785(6) 0.053(16) Uiso d . 1 . H

loop_
_atom_type_symbol
_atom_type_description
_atom_type_scat_dispersion_real
_atom_type_scat_dispersion_imag
_atom_type_scat_source
C C 0.0033 0.0016 'International Tables Vol C Tables 4.2.6.8 and 6.1.1.4'
H H 0.0000 0.0000 'International Tables Vol C Tables 4.2.6.8 and 6.1.1.4'
O O 0.0106 0.0060 'International Tables Vol C Tables 4.2.6.8 and 6.1.1.4'
N N 0.0061 0.0033 'International Tables Vol C Tables 4.2.6.8 and 6.1.1.4'
Mn Mn 0.3368 0.7283 'International Tables Vol C Tables 4.2.6.8 and 6.1.1.4'

loop_
_geom_angle_atom_site_label_1
_geom_angle_atom_site_label_2
_geom_angle_atom_site_label_3
_geom_angle_site_symmetry_1
_geom_angle_site_symmetry_3
_geom_angle
_geom_angle_publ_flag
O1 Mn O5a 4_566 . 89.8(5) yes
O1 Mn O3 4_566 . 120.28(11) yes
O5a Mn O3 . . 96.6(5) yes
O1 Mn O6 4_566 . 97.5(2) yes
O5a Mn O6 . . 170.6(5) yes
O3 Mn O6 . . 84.87(12) yes
O1 Mn O2 4_566 . 91.76(10) yes
O5a Mn O2 . . 89.8(5) yes
O3 Mn O2 . . 147.20(9) yes
O6 Mn O2 . . 84.07(13) yes
O1 Mn O5b 4_566 . 99.3(3) yes
O3 Mn O5b . . 85.7(3) yes
O6 Mn O5b . . 163.2(3) yes
O2 Mn O5b . . 96.5(4) yes
O1 Mn N 4_566 . 163.60(12) yes
O5a Mn N . . 81.6(5) yes
O3 Mn N . . 74.80(10) yes
O6 Mn N . . 89.89(13) yes
O2 Mn N . . 74.40(10) yes
O5b Mn N . . 74.2(3) yes
C5 N C2 . . 109.6(4) ?
C5 N C4 . . 113.2(4) ?
C2 N C4 . . 112.3(3) ?
C5 N Mn . . 106.9(3) ?
C2 N Mn . . 107.2(2) ?
C4 N Mn . . 107.3(2) ?
C1 O1 Mn . 4_466 123.2(2) ?
C1 O2 Mn . . 117.1(2) ?
C3 O3 Mn . . 118.2(2) ?
O2 C1 O1 . . 124.0(3) ?
O2 C1 C2 . . 120.9(3) ?
O1 C1 C2 . . 115.0(3) ?
N C2 C1 . . 112.3(3) ?
O4 C3 O3 . . 123.9(3) ?
O4 C3 C4 . . 117.7(3) ?
O3 C3 C4 . . 118.4(3) ?
N C4 C3 . . 113.3(3) ?
C6b C5 N . . 116.0(5) ?
N C5 C6a . . 114.9(6) ?
O5b C6a C5 . . 108.3(11) ?
O5a C6a C5 . . 119.2(12) ?
O5b C6b C5 . . 107.8(7) ?
C5 C6b O5a . . 102.7(8) ?
C6a O5a Mn . . 109.5(12) ?
C6b O5a Mn . . 102.2(9) ?
C6a O5b Mn . . 109.5(10) ?
C6b O5b Mn . . 113.4(7) ?

loop_
_geom_bond_atom_site_label_1
_geom_bond_atom_site_label_2
_geom_bond_site_symmetry_2
_geom_bond_distance
_geom_bond_publ_flag
Mn O1 4_566 2.093(3) yes
Mn O5a . 2.14(2) yes
Mn O3 . 2.151(3) yes
Mn O6 . 2.175(3) yes
Mn O2 . 2.192(3) yes
Mn O5b . 2.248(12) yes
Mn N . 2.330(3) yes
N C5 . 1.454(5) ?
N C2 . 1.464(4) ?
N C4 . 1.465(4) ?
O1 C1 . 1.264(4) ?
O1 Mn 4_466 2.093(3) ?
O2 C1 . 1.234(4) ?
O3 C3 . 1.271(4) ?
O4 C3 . 1.243(4) ?
C1 C2 . 1.518(5) ?
C3 C4 . 1.528(5) ?
C5 C6b . 1.416(9) ?
C5 C6a . 1.53(2) ?
C6a O5a . 1.42(2) ?
C6b O5b . 1.414(11) ?
